data_1548692
loop_
_publ_author_name
'Rajesh Kumar Patti'
'Shaofeng Duan'
'Zhipeng Wang'
'James W. Herndon'

_publ_section_title
;
 Preparation of phenalenes and hydronaphthacenes through tandem alkyne
 Fischer-carbene complex coupling and inter- or intramolecular Diels-Alder
 reactions
;
_journal_name_full 'Tetrahedron Letters'
_journal_page_first 4182
_journal_page_last 4185
_journal_paper_doi 10.1016/j.tetlet.2011.06.006
_journal_volume 52
_journal_year 2011
_chemical_formula_sum 'C28 H38 O3 Si2'
_chemical_formula_weight 478.76
_space_group_IT_number 14
_symmetry_cell_setting monoclinic
_symmetry_space_group_name_Hall '-P 2ybc'
_symmetry_space_group_name_H-M 'P 1 21/c 1'
_atom_sites_solution_hydrogens geom
_atom_sites_solution_primary direct
_atom_sites_solution_secondary difmap
_cell_angle_alpha 90.00
_cell_angle_beta 99.730(2)
_cell_angle_gamma 90.00
_cell_formula_units_Z 8
_cell_length_a 22.3365(7)
_cell_length_b 13.2652(4)
_cell_length_c 18.3540(5)
_cell_measurement_reflns_used 9844
_cell_measurement_temperature 150(2)
_cell_measurement_theta_max 28.29
_cell_measurement_theta_min 2.29
_cell_volume 5360.0(3)
_computing_cell_refinement 'Bruker SAINT'
_computing_data_collection 'Bruker APEX2'
_computing_data_reduction 'Bruker SAINT'
_computing_molecular_graphics 'Bruker SHELXTL'
_computing_publication_material 'Bruker SHELXTL'
_computing_structure_refinement 'SHELXL-97 (Sheldrick, 2008)'
_computing_structure_solution 'SHELXS-97 (Sheldrick, 2008)'
_diffrn_ambient_temperature 150(2)
_diffrn_measured_fraction_theta_full 1.000
_diffrn_measured_fraction_theta_max 1.000
_diffrn_measurement_device_type 'Bruker APEX-II CCD'
_diffrn_measurement_method '\f and \w scans'
_diffrn_radiation_monochromator graphite
_diffrn_radiation_source 'fine-focus sealed tube'
_diffrn_radiation_type MoK\a
_diffrn_radiation_wavelength 0.71073
_diffrn_reflns_av_R_equivalents 0.0329
_diffrn_reflns_av_sigmaI/netI 0.0203
_diffrn_reflns_limit_h_max 27
_diffrn_reflns_limit_h_min -27
_diffrn_reflns_limit_k_max 16
_diffrn_reflns_limit_k_min -16
_diffrn_reflns_limit_l_max 22
_diffrn_reflns_limit_l_min -22
_diffrn_reflns_number 86274
_diffrn_reflns_theta_full 26.37
_diffrn_reflns_theta_max 26.37
_diffrn_reflns_theta_min 1.79
_exptl_absorpt_coefficient_mu 0.159
_exptl_absorpt_correction_T_max 0.9784
_exptl_absorpt_correction_T_min 0.9111
_exptl_absorpt_correction_type multi-scan
_exptl_absorpt_process_details Bruker,SADABS
_exptl_crystal_colour colourless
_exptl_crystal_density_diffrn 1.187
_exptl_crystal_density_method 'not measured'
_exptl_crystal_description prism
_exptl_crystal_F_000 2064
_exptl_crystal_size_max 0.60
_exptl_crystal_size_mid 0.30
_exptl_crystal_size_min 0.14
_refine_diff_density_max 1.263
_refine_diff_density_min -1.005
_refine_diff_density_rms 0.087
_refine_ls_extinction_method none
_refine_ls_goodness_of_fit_ref 1.100
_refine_ls_hydrogen_treatment mixed
_refine_ls_matrix_type full
_refine_ls_number_parameters 609
_refine_ls_number_reflns 10967
_refine_ls_number_restraints 0
_refine_ls_restrained_S_all 1.100
_refine_ls_R_factor_all 0.1166
_refine_ls_R_factor_gt 0.1024
_refine_ls_shift/su_max 0.002
_refine_ls_shift/su_mean 0.000
_refine_ls_structure_factor_coef Fsqd
_refine_ls_weighting_details 'calc w=1/[\s^2^(Fo^2^)+(0.0996P)^2^+17.6291P] where P=(Fo^2^+2Fc^2^)/3'
_refine_ls_weighting_scheme calc
_refine_ls_wR_factor_gt 0.2624
_refine_ls_wR_factor_ref 0.2720
_reflns_number_gt 9121
_reflns_number_total 10967
_reflns_threshold_expression >2sigma(I)
_cod_data_source_file jwh1m.cif
_cod_data_source_block jwh1m
_cod_depositor_comments
;
The following automatic conversions were performed:

'_symmetry_cell_setting' value 'Monoclinic' changed to 'monoclinic'
according to the built-in table from CIF Core dictionary named
'cif_core.dic' version 2.4.1 from 2010-06-29.

'_exptl_absorpt_correction_type' value 'Multi-scan' changed to
'multi-scan' according to the built-in table from CIF Core dictionary
named 'cif_core.dic' version 2.4.1 from 2010-06-29.

Automatic conversion script
Id: cif_fix_values 5376 2017-05-30 11:51:03Z andrius 
;
_cod_original_sg_symbol_H-M P2(1)/c
_cod_database_code 1548692

loop_
_symmetry_equiv_pos_as_xyz
'x, y, z'
'-x, y+1/2, -z+1/2'
'-x, -y, -z'
'x, -y-1/2, z-1/2'

loop_
_atom_site_label
_atom_site_type_symbol
_atom_site_fract_x
_atom_site_fract_y
_atom_site_fract_z
_atom_site_U_iso_or_equiv
_atom_site_adp_type
_atom_site_occupancy
_atom_site_symmetry_multiplicity
_atom_site_calc_flag
_atom_site_refinement_flags
_atom_site_disorder_assembly
_atom_site_disorder_group
Si2A Si 0.41581(6) 0.40439(9) 0.21305(6) 0.0400(3) Uani 1 1 d . . .
Si1A Si 0.30014(7) 0.84456(10) 0.40437(7) 0.0449(3) Uani 1 1 d . . .
C1A C 0.38347(18) 0.5385(3) 0.43622(19) 0.0275(8) Uani 1 1 d . . .
C2A C 0.41854(17) 0.4961(3) 0.3878(2) 0.0285(8) Uani 1 1 d . . .
C3A C 0.46058(19) 0.5575(3) 0.3600(2) 0.0338(9) Uani 1 1 d . . .
H3A H 0.4848 0.5297 0.3271 0.041 Uiso 1 1 calc R . .
C4A C 0.4673(2) 0.6579(3) 0.3798(2) 0.0397(10) Uani 1 1 d . . .
H4A H 0.4970 0.6980 0.3620 0.048 Uiso 1 1 calc R . .
C5A C 0.4309(2) 0.6999(3) 0.4253(2) 0.0385(10) Uani 1 1 d . . .
H5A H 0.4348 0.7694 0.4376 0.046 Uiso 1 1 calc R . .
C6A C 0.38839(19) 0.6412(3) 0.4535(2) 0.0317(8) Uani 1 1 d . . .
C7A C 0.35047(19) 0.6823(3) 0.5052(2) 0.0313(8) Uani 1 1 d . . .
C8A C 0.3169(2) 0.7677(3) 0.4924(2) 0.0348(9) Uani 1 1 d . . .
C9A C 0.2883(2) 0.8095(4) 0.5531(2) 0.0412(10) Uani 1 1 d . . .
O1A O 0.2685(2) 0.8949(3) 0.54983(18) 0.0602(10) Uani 1 1 d . . .
C10A C 0.2861(2) 0.7464(4) 0.6207(3) 0.0476(11) Uani 1 1 d . . .
H10A H 0.2457 0.7546 0.6354 0.057 Uiso 1 1 calc R . .
H10B H 0.3169 0.7720 0.6617 0.057 Uiso 1 1 calc R . .
C11A C 0.2974(2) 0.6357(4) 0.6099(2) 0.0403(10) Uani 1 1 d . . .
H11A H 0.2619 0.6060 0.5774 0.048 Uiso 1 1 calc R . .
H11B H 0.3020 0.6009 0.6583 0.048 Uiso 1 1 calc R . .
C12A C 0.35469(19) 0.6183(3) 0.5755(2) 0.0326(8) Uani 1 1 d . . .
C13A C 0.3626(2) 0.5046(3) 0.5597(2) 0.0350(9) Uani 1 1 d . . .
H13A H 0.4057 0.4859 0.5758 0.042 Uiso 1 1 calc R . .
H13B H 0.3379 0.4649 0.5894 0.042 Uiso 1 1 calc R . .
C14A C 0.34373(17) 0.4762(3) 0.4778(2) 0.0282(8) Uani 1 1 d . . .
O2A O 0.28193(12) 0.5082(2) 0.45416(15) 0.0331(6) Uani 1 1 d . . .
H2A H 0.2589 0.4753 0.4771 0.050 Uiso 1 1 calc R . .
C15A C 0.3489(2) 0.3634(3) 0.4643(2) 0.0366(9) Uani 1 1 d . . .
H15A H 0.3149 0.3433 0.4252 0.044 Uiso 1 1 calc R . .
H15B H 0.3436 0.3274 0.5101 0.044 Uiso 1 1 calc R . .
C16A C 0.4082(2) 0.3275(3) 0.4417(2) 0.0345(9) Uani 1 1 d . . .
H16A H 0.4426 0.3421 0.4827 0.041 Uiso 1 1 calc R . .
C17A C 0.4045(3) 0.2151(3) 0.4283(3) 0.0489(12) Uani 1 1 d . . .
H17A H 0.4115 0.1793 0.4764 0.059 Uiso 1 1 calc R . .
H17B H 0.3634 0.1973 0.4023 0.059 Uiso 1 1 calc R . .
C18A C 0.4512(3) 0.1815(4) 0.3826(3) 0.0581(14) Uani 1 1 d . . .
H18A H 0.4925 0.1941 0.4105 0.070 Uiso 1 1 calc R . .
H18B H 0.4470 0.1082 0.3731 0.070 Uiso 1 1 calc R . .
C19A C 0.4435(2) 0.2373(3) 0.3098(3) 0.0455(11) Uani 1 1 d . . .
O3A O 0.4575(2) 0.1965(2) 0.2553(2) 0.0602(10) Uani 1 1 d . . .
C20A C 0.42466(19) 0.3442(3) 0.3083(2) 0.0342(9) Uani 1 1 d . . .
C21A C 0.41735(18) 0.3867(3) 0.3737(2) 0.0305(8) Uani 1 1 d . . .
C22A C 0.3115(3) 0.7732(5) 0.3202(3) 0.0723(18) Uani 1 1 d . . .
H22A H 0.2862 0.8027 0.2766 0.109 Uiso 1 1 calc R . .
H22B H 0.2999 0.7026 0.3252 0.109 Uiso 1 1 calc R . .
H22C H 0.3543 0.7768 0.3146 0.109 Uiso 1 1 calc R . .
C23A C 0.3482(3) 0.9599(4) 0.4151(4) 0.080(2) Uani 1 1 d . . .
H23A H 0.3444 0.9948 0.3674 0.120 Uiso 1 1 calc R . .
H23B H 0.3907 0.9409 0.4318 0.120 Uiso 1 1 calc R . .
H23C H 0.3348 1.0047 0.4516 0.120 Uiso 1 1 calc R . .
C24A C 0.2185(3) 0.8802(6) 0.3845(3) 0.0727(17) Uani 1 1 d . . .
H24A H 0.2087 0.9220 0.4249 0.109 Uiso 1 1 calc R . .
H24B H 0.1935 0.8191 0.3801 0.109 Uiso 1 1 calc R . .
H24C H 0.2103 0.9182 0.3381 0.109 Uiso 1 1 calc R . .
C25A C 0.3756(3) 0.5278(4) 0.2074(3) 0.0622(15) Uani 1 1 d . . .
H25A H 0.3567 0.5407 0.1560 0.093 Uiso 1 1 calc R . .
H25B H 0.4048 0.5815 0.2243 0.093 Uiso 1 1 calc R . .
H25C H 0.3442 0.5261 0.2387 0.093 Uiso 1 1 calc R . .
C26A C 0.3673(3) 0.3189(5) 0.1457(3) 0.0644(16) Uani 1 1 d . . .
H26A H 0.3600 0.3505 0.0967 0.097 Uiso 1 1 calc R . .
H26B H 0.3284 0.3072 0.1623 0.097 Uiso 1 1 calc R . .
H26C H 0.3882 0.2544 0.1429 0.097 Uiso 1 1 calc R . .
C27A C 0.4911(3) 0.4213(4) 0.1832(3) 0.0513(13) Uani 1 1 d . . .
H27A H 0.5159 0.3607 0.1957 0.077 Uiso 1 1 calc R . .
H27B H 0.5119 0.4797 0.2087 0.077 Uiso 1 1 calc R . .
H27C H 0.4851 0.4323 0.1297 0.077 Uiso 1 1 calc R . .
C28A C 0.4109(2) 0.6529(4) 0.6300(3) 0.0508(12) Uani 1 1 d . . .
H28A H 0.4474 0.6421 0.6079 0.076 Uiso 1 1 calc R . .
H28B H 0.4140 0.6139 0.6758 0.076 Uiso 1 1 calc R . .
H28C H 0.4070 0.7247 0.6409 0.076 Uiso 1 1 calc R . .
Si1B Si 0.08191(6) 0.60832(10) 0.40117(7) 0.0428(3) Uani 1 1 d . . .
Si2B Si 0.18900(8) 0.15402(13) 0.19056(8) 0.0598(4) Uani 1 1 d . . .
C1B C 0.12591(19) 0.4820(3) 0.1820(2) 0.0375(9) Uani 1 1 d . . .
C2B C 0.1677(2) 0.4062(4) 0.1775(3) 0.0518(12) Uani 1 1 d . A .
C3B C 0.2190(3) 0.3975(5) 0.2325(3) 0.0693(18) Uani 1 1 d . . .
H3B H 0.2479 0.3461 0.2290 0.083 Uiso 1 1 calc R A .
C4B C 0.2280(3) 0.4633(6) 0.2919(3) 0.076(2) Uani 1 1 d . . .
H4B H 0.2628 0.4564 0.3293 0.091 Uiso 1 1 calc R . .
C5B C 0.1867(2) 0.5383(5) 0.2968(3) 0.0573(14) Uani 1 1 d . . .
H5B H 0.1933 0.5838 0.3374 0.069 Uiso 1 1 calc R A .
C6B C 0.1353(2) 0.5483(4) 0.2430(3) 0.0450(11) Uani 1 1 d . . .
C7B C 0.0918(2) 0.6340(3) 0.2444(3) 0.0448(11) Uani 1 1 d . . .
C8B C 0.0739(2) 0.6681(3) 0.3063(2) 0.0406(10) Uani 1 1 d . . .
C9B C 0.0437(2) 0.7686(4) 0.3025(3) 0.0488(11) Uani 1 1 d . . .
O1B O 0.0393(2) 0.8139(3) 0.3595(2) 0.0666(11) Uani 1 1 d . . .
C10B C 0.0191(3) 0.8153(4) 0.2297(3) 0.0672(17) Uani 1 1 d . . .
H10C H 0.0443 0.8746 0.2223 0.081 Uiso 1 1 calc R . .
H10D H -0.0226 0.8396 0.2308 0.081 Uiso 1 1 calc R . .
C11B C 0.0176(3) 0.7444(5) 0.1650(3) 0.0680(17) Uani 1 1 d . . .
H11C H 0.0096 0.7832 0.1183 0.082 Uiso 1 1 calc R A .
H11D H -0.0156 0.6950 0.1645 0.082 Uiso 1 1 calc R . .
C12B C 0.0786(3) 0.6885(4) 0.1704(3) 0.0581(14) Uani 1 1 d . A .
C13B C 0.0830(3) 0.6208(5) 0.1051(3) 0.0489(15) Uani 0.79 1 d P A 1
H13C H 0.1233 0.6298 0.0905 0.059 Uiso 0.79 1 calc PR A 1
H13D H 0.0518 0.6414 0.0628 0.059 Uiso 0.79 1 calc PR A 1
C14B C 0.0741(3) 0.5098(4) 0.1218(3) 0.0404(12) Uani 0.79 1 d P A 1
O2B O 0.01658(18) 0.5046(3) 0.1462(2) 0.0423(9) Uani 0.79 1 d P A 1
H2B H 0.001(3) 0.448(6) 0.147(4) 0.063 Uiso 0.79 1 d P B 1
C15B C 0.0740(2) 0.4421(4) 0.0545(3) 0.0432(13) Uani 0.79 1 d P A 1
H15C H 0.0560 0.4806 0.0100 0.052 Uiso 0.79 1 calc PR A 1
H15D H 0.0468 0.3842 0.0588 0.052 Uiso 0.79 1 calc PR A 1
C28B C 0.1289(2) 0.7701(4) 0.1801(3) 0.123(5) Uani 0.79 1 d PR A 1
H28D H 0.1687 0.7376 0.1840 0.185 Uiso 0.79 1 calc PR A 1
H28E H 0.1272 0.8089 0.2252 0.185 Uiso 0.79 1 calc PR A 1
H28F H 0.1226 0.8154 0.1373 0.185 Uiso 0.79 1 calc PR A 1
C13C C 0.0484 0.6014 0.1269 0.044 Uani 0.21 1 d P A 2
H13E H 0.0313 0.6282 0.0794 0.053 Uiso 0.21 1 d P C 2
H13F H 0.0147 0.5835 0.1505 0.053 Uiso 0.21 1 d P D 2
C14C C 0.0813 0.4933 0.1104 0.044 Uani 0.21 1 d P A 2
O2C O 0.0519 0.3975 0.0989 0.044 Uani 0.21 1 d P A 2
H2C H 0.0215 0.3698 0.1128 0.066 Uiso 0.21 1 d P E 2
C15C C 0.1125 0.5036 0.0585 0.044 Uani 0.21 1 d P A 2
H15E H 0.1451 0.5503 0.0735 0.053 Uiso 0.21 1 d P F 2
H15F H 0.0872 0.5300 0.0152 0.053 Uiso 0.21 1 d P G 2
C28C C 0.1317 0.7406 0.1422 0.120 Uani 0.21 1 d P A 2
H28G H 0.1665 0.6970 0.1494 0.180 Uiso 0.21 1 d P H 2
H28H H 0.1203 0.7555 0.0905 0.180 Uiso 0.21 1 d P I 2
H28I H 0.1415 0.8022 0.1691 0.180 Uiso 0.21 1 d P J 2
C16B C 0.1372(3) 0.3993(5) 0.0414(3) 0.0595(14) Uani 1 1 d . . .
H16B H 0.1667 0.4601 0.0346 0.071 Uiso 0.79 1 d P K 1
H16C H 0.1779 0.4280 0.0337 0.071 Uiso 0.21 1 d P L 2
C17B C 0.1311(3) 0.3364(6) -0.0257(3) 0.082(2) Uani 1 1 d . A .
H17C H 0.1257 0.3805 -0.0699 0.098 Uiso 1 1 calc R . .
H17D H 0.0946 0.2934 -0.0287 0.098 Uiso 1 1 calc R . .
C18B C 0.1871(3) 0.2692(5) -0.0258(3) 0.0695(17) Uani 1 1 d . . .
H18C H 0.1808 0.2257 -0.0703 0.083 Uiso 1 1 calc R A .
H18D H 0.2232 0.3119 -0.0275 0.083 Uiso 1 1 calc R . .
C19B C 0.1981(2) 0.2047(4) 0.0423(3) 0.0499(12) Uani 1 1 d . A .
O3B O 0.22327(17) 0.1216(3) 0.04279(19) 0.0585(10) Uani 1 1 d . . .
C20B C 0.1823(2) 0.2459(4) 0.1113(2) 0.0455(11) Uani 1 1 d . . .
C21B C 0.1624(2) 0.3421(4) 0.1106(2) 0.0500(12) Uani 1 1 d . A .
C22B C 0.0958(4) 0.4684(4) 0.3994(3) 0.0755(19) Uani 1 1 d . . .
H22D H 0.1396 0.4556 0.4047 0.113 Uiso 1 1 calc R . .
H22E H 0.0753 0.4404 0.3524 0.113 Uiso 1 1 calc R . .
H22F H 0.0799 0.4362 0.4403 0.113 Uiso 1 1 calc R . .
C23B C 0.1436(3) 0.6646(4) 0.4690(3) 0.0584(14) Uani 1 1 d . . .
H23D H 0.1399 0.7382 0.4675 0.088 Uiso 1 1 calc R . .
H23E H 0.1830 0.6449 0.4567 0.088 Uiso 1 1 calc R . .
H23F H 0.1406 0.6404 0.5187 0.088 Uiso 1 1 calc R . .
C24B C 0.0087(3) 0.6248(7) 0.4356(4) 0.094(3) Uani 1 1 d . . .
H24D H 0.0121 0.5957 0.4852 0.141 Uiso 1 1 calc R . .
H24E H -0.0238 0.5905 0.4021 0.141 Uiso 1 1 calc R . .
H24F H -0.0008 0.6968 0.4375 0.141 Uiso 1 1 calc R . .
C25B C 0.1392(4) 0.1926(7) 0.2580(4) 0.097(3) Uani 1 1 d . . .
H25D H 0.1254 0.1325 0.2814 0.145 Uiso 1 1 calc R A .
H25E H 0.1039 0.2295 0.2319 0.145 Uiso 1 1 calc R . .
H25F H 0.1621 0.2361 0.2959 0.145 Uiso 1 1 calc R . .
C26B C 0.2684(3) 0.1290(6) 0.2364(4) 0.084(2) Uani 1 1 d . . .
H26D H 0.2946 0.1230 0.1988 0.126 Uiso 1 1 calc R A .
H26E H 0.2698 0.0661 0.2646 0.126 Uiso 1 1 calc R . .
H26F H 0.2826 0.1848 0.2699 0.126 Uiso 1 1 calc R . .
C27B C 0.1566(3) 0.0301(6) 0.1541(5) 0.088(2) Uani 1 1 d . . .
H27D H 0.1201 0.0418 0.1172 0.132 Uiso 1 1 calc R A .
H27E H 0.1459 -0.0101 0.1949 0.132 Uiso 1 1 calc R . .
H27F H 0.1867 -0.0063 0.1312 0.132 Uiso 1 1 calc R . .

loop_
_atom_site_aniso_label
_atom_site_aniso_U_11
_atom_site_aniso_U_22
_atom_site_aniso_U_33
_atom_site_aniso_U_23
_atom_site_aniso_U_13
_atom_site_aniso_U_12
Si2A 0.0587(8) 0.0359(6) 0.0271(6) -0.0064(5) 0.0120(5) -0.0032(5)
Si1A 0.0664(9) 0.0388(7) 0.0277(6) 0.0025(5) 0.0030(5) -0.0081(6)
C1A 0.036(2) 0.0262(18) 0.0214(16) 0.0000(14) 0.0093(15) -0.0074(15)
C2A 0.0319(19) 0.0313(19) 0.0231(17) -0.0015(14) 0.0073(14) -0.0051(15)
C3A 0.038(2) 0.036(2) 0.0295(19) -0.0013(16) 0.0131(16) -0.0056(17)
C4A 0.050(3) 0.038(2) 0.036(2) -0.0009(17) 0.0185(19) -0.0150(19)
C5A 0.052(3) 0.030(2) 0.037(2) -0.0044(17) 0.0159(19) -0.0126(19)
C6A 0.041(2) 0.032(2) 0.0250(18) -0.0028(15) 0.0118(16) -0.0094(17)
C7A 0.042(2) 0.031(2) 0.0218(17) -0.0045(15) 0.0078(15) -0.0119(17)
C8A 0.049(2) 0.034(2) 0.0218(17) -0.0065(15) 0.0080(16) -0.0083(18)
C9A 0.047(2) 0.049(3) 0.027(2) -0.0099(18) 0.0031(18) 0.004(2)
O1A 0.090(3) 0.053(2) 0.0359(17) -0.0090(15) 0.0071(17) 0.023(2)
C10A 0.054(3) 0.058(3) 0.035(2) -0.004(2) 0.021(2) 0.009(2)
C11A 0.046(2) 0.048(3) 0.029(2) -0.0014(18) 0.0125(18) -0.003(2)
C12A 0.040(2) 0.037(2) 0.0218(17) -0.0029(15) 0.0085(16) -0.0064(17)
C13A 0.041(2) 0.040(2) 0.0248(18) 0.0007(16) 0.0073(16) -0.0053(18)
C14A 0.0318(19) 0.0285(19) 0.0258(18) 0.0001(14) 0.0094(15) -0.0040(15)
O2A 0.0344(14) 0.0332(15) 0.0318(14) 0.0004(11) 0.0060(11) -0.0064(12)
C15A 0.049(2) 0.027(2) 0.035(2) 0.0032(16) 0.0135(18) -0.0038(18)
C16A 0.049(2) 0.0259(19) 0.031(2) 0.0035(15) 0.0154(18) 0.0018(17)
C17A 0.075(3) 0.028(2) 0.049(3) 0.0060(19) 0.028(2) 0.004(2)
C18A 0.089(4) 0.029(2) 0.066(3) 0.005(2) 0.039(3) 0.008(2)
C19A 0.058(3) 0.031(2) 0.053(3) -0.005(2) 0.028(2) -0.004(2)
O3A 0.097(3) 0.0328(17) 0.064(2) -0.0095(16) 0.049(2) 0.0021(18)
C20A 0.043(2) 0.028(2) 0.035(2) -0.0038(16) 0.0160(17) -0.0026(17)
C21A 0.035(2) 0.0288(19) 0.0286(18) 0.0026(15) 0.0090(15) -0.0012(16)
C22A 0.110(5) 0.084(4) 0.023(2) 0.002(2) 0.012(3) 0.004(4)
C23A 0.099(5) 0.043(3) 0.089(5) 0.021(3) -0.011(4) -0.022(3)
C24A 0.075(4) 0.094(5) 0.046(3) 0.013(3) 0.001(3) 0.009(4)
C25A 0.087(4) 0.054(3) 0.040(3) -0.002(2) -0.006(3) 0.018(3)
C26A 0.074(4) 0.076(4) 0.043(3) -0.028(3) 0.013(3) -0.019(3)
C27A 0.079(4) 0.042(3) 0.040(2) -0.006(2) 0.032(2) -0.015(2)
C28A 0.049(3) 0.060(3) 0.042(3) -0.008(2) 0.002(2) -0.003(2)
Si1B 0.0463(7) 0.0438(7) 0.0373(6) 0.0034(5) 0.0040(5) 0.0000(6)
Si2B 0.0689(10) 0.0666(10) 0.0448(8) 0.0006(7) 0.0125(7) 0.0216(8)
C1B 0.035(2) 0.041(2) 0.035(2) 0.0017(18) 0.0021(17) 0.0029(18)
C2B 0.058(3) 0.060(3) 0.034(2) -0.006(2) -0.004(2) 0.007(2)
C3B 0.057(3) 0.096(5) 0.048(3) -0.019(3) -0.010(2) 0.033(3)
C4B 0.059(3) 0.110(5) 0.048(3) -0.031(3) -0.020(3) 0.019(3)
C5B 0.053(3) 0.067(3) 0.047(3) -0.019(2) -0.003(2) 0.009(3)
C6B 0.046(3) 0.049(3) 0.039(2) -0.002(2) 0.0040(19) -0.002(2)
C7B 0.055(3) 0.037(2) 0.042(2) 0.0044(19) 0.007(2) 0.008(2)
C8B 0.046(2) 0.036(2) 0.039(2) 0.0020(18) 0.0054(19) 0.0053(19)
C9B 0.052(3) 0.044(3) 0.051(3) 0.003(2) 0.009(2) 0.013(2)
O1B 0.089(3) 0.059(2) 0.054(2) -0.0055(18) 0.015(2) 0.031(2)
C10B 0.094(5) 0.048(3) 0.055(3) 0.001(2) -0.002(3) 0.027(3)
C11B 0.093(5) 0.053(3) 0.053(3) 0.008(3) -0.001(3) 0.028(3)
C12B 0.079(4) 0.051(3) 0.046(3) 0.013(2) 0.017(3) 0.018(3)
C13B 0.056(4) 0.048(3) 0.044(3) 0.014(3) 0.014(3) -0.008(3)
C14B 0.043(3) 0.040(3) 0.036(3) 0.006(2) 0.003(2) -0.005(2)
O2B 0.042(2) 0.040(2) 0.044(2) 0.0014(18) 0.0057(17) -0.0074(18)
C15B 0.040(3) 0.055(3) 0.033(3) 0.003(2) -0.001(2) 0.000(3)
C28B 0.206(14) 0.092(8) 0.074(6) -0.004(6) 0.031(8) -0.052(9)
C13C 0.044 0.044 0.044 0.000 0.007 0.000
C14C 0.044 0.044 0.044 0.000 0.007 0.000
O2C 0.044 0.044 0.044 0.000 0.007 0.000
C15C 0.044 0.044 0.044 0.000 0.007 0.000
C28C 0.120 0.120 0.120 0.000 0.020 0.000
C16B 0.070(3) 0.076(4) 0.032(2) 0.003(2) 0.004(2) 0.020(3)
C17B 0.104(5) 0.109(5) 0.028(2) -0.006(3) -0.001(3) 0.044(4)
C18B 0.087(4) 0.087(4) 0.037(3) -0.006(3) 0.019(3) 0.024(4)
C19B 0.048(3) 0.064(3) 0.037(2) -0.015(2) 0.005(2) 0.015(2)
O3B 0.055(2) 0.073(3) 0.0468(19) -0.0197(18) 0.0056(16) 0.0207(19)
C20B 0.047(3) 0.059(3) 0.029(2) -0.008(2) 0.0018(18) 0.013(2)
C21B 0.053(3) 0.065(3) 0.030(2) -0.006(2) 0.0003(19) 0.021(2)
C22B 0.115(5) 0.050(3) 0.057(3) 0.006(3) 0.000(3) -0.014(3)
C23B 0.069(4) 0.058(3) 0.046(3) -0.013(2) 0.004(2) -0.004(3)
C24B 0.055(4) 0.149(8) 0.081(5) 0.024(5) 0.021(3) 0.004(4)
C25B 0.114(6) 0.119(7) 0.068(4) 0.003(4) 0.046(4) 0.024(5)
C26B 0.079(4) 0.084(5) 0.076(4) 0.011(4) -0.023(3) 0.025(4)
C27B 0.073(4) 0.082(5) 0.112(6) 0.005(4) 0.027(4) 0.017(4)

loop_
_atom_type_symbol
_atom_type_description
_atom_type_scat_dispersion_real
_atom_type_scat_dispersion_imag
_atom_type_scat_source
C C 0.0033 0.0016 'International Tables Vol C Tables 4.2.6.8 and 6.1.1.4'
H H 0.0000 0.0000 'International Tables Vol C Tables 4.2.6.8 and 6.1.1.4'
O O 0.0106 0.0060 'International Tables Vol C Tables 4.2.6.8 and 6.1.1.4'
Si Si 0.0817 0.0704 'International Tables Vol C Tables 4.2.6.8 and 6.1.1.4'

loop_
_geom_angle_atom_site_label_1
_geom_angle_atom_site_label_2
_geom_angle_atom_site_label_3
_geom_angle
_geom_angle_site_symmetry_1
_geom_angle_site_symmetry_3
C25A Si2A C27A 109.1(3) . .
C25A Si2A C26A 105.9(3) . .
C27A Si2A C26A 109.1(2) . .
C25A Si2A C20A 113.3(2) . .
C27A Si2A C20A 111.1(2) . .
C26A Si2A C20A 108.1(2) . .
C24A Si1A C23A 110.0(3) . .
C24A Si1A C22A 103.5(3) . .
C23A Si1A C22A 110.4(3) . .
C24A Si1A C8A 110.4(2) . .
C23A Si1A C8A 109.0(2) . .
C22A Si1A C8A 113.5(2) . .
C6A C1A C2A 120.3(3) . .
C6A C1A C14A 116.7(3) . .
C2A C1A C14A 122.7(3) . .
C1A C2A C3A 118.6(4) . .
C1A C2A C21A 120.8(3) . .
C3A C2A C21A 120.1(3) . .
C4A C3A C2A 121.0(4) . .
C4A C3A H3A 119.5 . .
C2A C3A H3A 119.5 . .
C5A C4A C3A 119.9(4) . .
C5A C4A H4A 120.0 . .
C3A C4A H4A 120.0 . .
C4A C5A C6A 120.5(4) . .
C4A C5A H5A 119.7 . .
C6A C5A H5A 119.7 . .
C5A C6A C1A 119.5(4) . .
C5A C6A C7A 122.1(4) . .
C1A C6A C7A 118.2(3) . .
C8A C7A C6A 123.8(3) . .
C8A C7A C12A 124.1(4) . .
C6A C7A C12A 112.1(3) . .
C7A C8A C9A 118.6(4) . .
C7A C8A Si1A 128.3(3) . .
C9A C8A Si1A 113.1(3) . .
O1A C9A C8A 120.7(4) . .
O1A C9A C10A 119.9(4) . .
C8A C9A C10A 119.4(4) . .
C9A C10A C11A 113.8(4) . .
C9A C10A H10A 108.8 . .
C11A C10A H10A 108.8 . .
C9A C10A H10B 108.8 . .
C11A C10A H10B 108.8 . .
H10A C10A H10B 107.7 . .
C10A C11A C12A 111.6(4) . .
C10A C11A H11A 109.3 . .
C12A C11A H11A 109.3 . .
C10A C11A H11B 109.3 . .
C12A C11A H11B 109.3 . .
H11A C11A H11B 108.0 . .
C7A C12A C28A 108.0(3) . .
C7A C12A C11A 109.0(3) . .
C28A C12A C11A 109.5(3) . .
C7A C12A C13A 111.9(3) . .
C28A C12A C13A 107.8(4) . .
C11A C12A C13A 110.5(3) . .
C14A C13A C12A 113.6(3) . .
C14A C13A H13A 108.8 . .
C12A C13A H13A 108.8 . .
C14A C13A H13B 108.8 . .
C12A C13A H13B 108.8 . .
H13A C13A H13B 107.7 . .
O2A C14A C1A 107.5(3) . .
O2A C14A C15A 109.6(3) . .
C1A C14A C15A 112.8(3) . .
O2A C14A C13A 108.2(3) . .
C1A C14A C13A 105.8(3) . .
C15A C14A C13A 112.6(3) . .
C14A O2A H2A 109.5 . .
C14A C15A C16A 116.2(3) . .
C14A C15A H15A 108.2 . .
C16A C15A H15A 108.2 . .
C14A C15A H15B 108.2 . .
C16A C15A H15B 108.2 . .
H15A C15A H15B 107.4 . .
C17A C16A C21A 112.9(3) . .
C17A C16A C15A 109.0(4) . .
C21A C16A C15A 107.8(3) . .
C17A C16A H16A 109.0 . .
C21A C16A H16A 109.0 . .
C15A C16A H16A 109.0 . .
C18A C17A C16A 110.9(4) . .
C18A C17A H17A 109.5 . .
C16A C17A H17A 109.5 . .
C18A C17A H17B 109.5 . .
C16A C17A H17B 109.5 . .
H17A C17A H17B 108.1 . .
C19A C18A C17A 111.1(4) . .
C19A C18A H18A 109.4 . .
C17A C18A H18A 109.4 . .
C19A C18A H18B 109.4 . .
C17A C18A H18B 109.4 . .
H18A C18A H18B 108.0 . .
O3A C19A C20A 121.3(4) . .
O3A C19A C18A 120.0(4) . .
C20A C19A C18A 118.4(4) . .
C21A C20A C19A 117.2(4) . .
C21A C20A Si2A 128.9(3) . .
C19A C20A Si2A 113.9(3) . .
C20A C21A C2A 124.1(3) . .
C20A C21A C16A 124.4(4) . .
C2A C21A C16A 111.5(3) . .
Si1A C22A H22A 109.5 . .
Si1A C22A H22B 109.5 . .
H22A C22A H22B 109.5 . .
Si1A C22A H22C 109.5 . .
H22A C22A H22C 109.5 . .
H22B C22A H22C 109.5 . .
Si1A C23A H23A 109.5 . .
Si1A C23A H23B 109.5 . .
H23A C23A H23B 109.5 . .
Si1A C23A H23C 109.5 . .
H23A C23A H23C 109.5 . .
H23B C23A H23C 109.5 . .
Si1A C24A H24A 109.5 . .
Si1A C24A H24B 109.5 . .
H24A C24A H24B 109.5 . .
Si1A C24A H24C 109.5 . .
H24A C24A H24C 109.5 . .
H24B C24A H24C 109.5 . .
Si2A C25A H25A 109.5 . .
Si2A C25A H25B 109.5 . .
H25A C25A H25B 109.5 . .
Si2A C25A H25C 109.5 . .
H25A C25A H25C 109.5 . .
H25B C25A H25C 109.5 . .
Si2A C26A H26A 109.5 . .
Si2A C26A H26B 109.5 . .
H26A C26A H26B 109.5 . .
Si2A C26A H26C 109.5 . .
H26A C26A H26C 109.5 . .
H26B C26A H26C 109.5 . .
Si2A C27A H27A 109.5 . .
Si2A C27A H27B 109.5 . .
H27A C27A H27B 109.5 . .
Si2A C27A H27C 109.5 . .
H27A C27A H27C 109.5 . .
H27B C27A H27C 109.5 . .
C12A C28A H28A 109.5 . .
C12A C28A H28B 109.5 . .
H28A C28A H28B 109.5 . .
C12A C28A H28C 109.5 . .
H28A C28A H28C 109.5 . .
H28B C28A H28C 109.5 . .
C23B Si1B C24B 108.7(3) . .
C23B Si1B C22B 107.6(3) . .
C24B Si1B C22B 106.2(4) . .
C23B Si1B C8B 113.2(2) . .
C24B Si1B C8B 108.1(3) . .
C22B Si1B C8B 112.8(2) . .
C26B Si2B C25B 112.2(4) . .
C26B Si2B C27B 106.7(3) . .
C25B Si2B C27B 103.8(4) . .
C26B Si2B C20B 114.2(3) . .
C25B Si2B C20B 110.8(3) . .
C27B Si2B C20B 108.5(3) . .
C2B C1B C6B 119.3(4) . .
C2B C1B C14B 125.2(4) . .
C6B C1B C14B 115.0(4) . .
C2B C1B C14C 111.8(3) . .
C6B C1B C14C 127.8(4) . .
C1B C2B C3B 119.7(5) . .
C1B C2B C21B 120.5(4) . .
C3B C2B C21B 119.4(5) . .
C4B C3B C2B 120.6(5) . .
C4B C3B H3B 119.7 . .
C2B C3B H3B 119.7 . .
C5B C4B C3B 120.0(5) . .
C5B C4B H4B 120.0 . .
C3B C4B H4B 120.0 . .
C4B C5B C6B 120.5(5) . .
C4B C5B H5B 119.8 . .
C6B C5B H5B 119.8 . .
C5B C6B C1B 119.9(5) . .
C5B C6B C7B 121.4(4) . .
C1B C6B C7B 118.5(4) . .
C8B C7B C6B 123.8(4) . .
C8B C7B C12B 123.6(4) . .
C6B C7B C12B 111.9(4) . .
C7B C8B C9B 117.2(4) . .
C7B C8B Si1B 129.8(3) . .
C9B C8B Si1B 113.0(3) . .
O1B C9B C10B 119.4(4) . .
O1B C9B C8B 119.9(4) . .
C10B C9B C8B 120.7(4) . .
C9B C10B C11B 113.7(4) . .
C9B C10B H10C 108.8 . .
C11B C10B H10C 108.8 . .
C9B C10B H10D 108.8 . .
C11B C10B H10D 108.8 . .
H10C C10B H10D 107.7 . .
C10B C11B C12B 110.3(5) . .
C10B C11B H11C 109.6 . .
C12B C11B H11C 109.6 . .
C10B C11B H11D 109.6 . .
C12B C11B H11D 109.6 . .
H11C C11B H11D 108.1 . .
C13C C12B C7B 96.4(4) . .
C13B C12B C7B 113.3(4) . .
C13C C12B C28C 118.1(3) . .
C7B C12B C28C 118.0(4) . .
C13B C12B C11B 114.2(5) . .
C7B C12B C11B 108.9(4) . .
C28C C12B C11B 119.1(4) . .
C13B C12B C28B 111.3(5) . .
C7B C12B C28B 101.6(4) . .
C11B C12B C28B 106.7(5) . .
C12B C13B C14B 112.7(5) . .
C12B C13B H13C 109.0 . .
C14B C13B H13C 109.0 . .
C12B C13B H13D 109.0 . .
C14B C13B H13D 109.0 . .
H13C C13B H13D 107.8 . .
O2B C14B C1B 112.2(4) . .
O2B C14B C13B 105.3(5) . .
C1B C14B C13B 106.0(5) . .
O2B C14B C15B 110.2(4) . .
C1B C14B C15B 110.2(5) . .
C13B C14B C15B 112.9(5) . .
C14B O2B H2B 117(5) . .
C14B C15B C16B 117.1(4) . .
C14B C15B H15C 108.0 . .
C16B C15B H15C 108.0 . .
C14B C15B H15D 108.0 . .
C16B C15B H15D 108.0 . .
H15C C15B H15D 107.3 . .
C12B C28B H28D 109.5 . .
C12B C28B H28E 109.5 . .
H28D C28B H28E 109.5 . .
C12B C28B H28F 109.5 . .
H28D C28B H28F 109.5 . .
H28E C28B H28F 109.5 . .
C12B C13C C14C 126.1(2) . .
C12B C13C H13E 105.9 . .
C14C C13C H13E 105.8 . .
C12B C13C H13F 105.6 . .
C14C C13C H13F 105.8 . .
H13E C13C H13F 106.2 . .
C15C C14C O2C 106.2 . .
C15C C14C C1B 107.26(16) . .
O2C C14C C1B 104.93(17) . .
C15C C14C C13C 110.9 . .
O2C C14C C13C 125.9 . .
C1B C14C C13C 99.97(17) . .
C14C O2C H2C 135.4 . .
C14C C15C C16B 108.4(2) . .
C14C C15C H15E 109.8 . .
C16B C15C H15E 110.8 . .
C14C C15C H15F 109.8 . .
C16B C15C H15F 109.9 . .
H15E C15C H15F 108.2 . .
C12B C28C H28G 109.7 . .
C12B C28C H28H 109.4 . .
H28G C28C H28H 109.5 . .
C12B C28C H28I 109.3 . .
H28G C28C H28I 109.5 . .
H28H C28C H28I 109.5 . .
C17B C16B C21B 112.9(5) . .
C17B C16B C15C 133.8(4) . .
C21B C16B C15C 112.1(4) . .
C17B C16B C15B 111.8(5) . .
C21B C16B C15B 105.6(4) . .
C17B C16B H16B 107.6 . .
C21B C16B H16B 109.4 . .
C15B C16B H16B 109.5 . .
C16B C17B C18B 111.6(5) . .
C16B C17B H17C 109.3 . .
C18B C17B H17C 109.3 . .
C16B C17B H17D 109.3 . .
C18B C17B H17D 109.3 . .
H17C C17B H17D 108.0 . .
C19B C18B C17B 110.4(5) . .
C19B C18B H18C 109.6 . .
C17B C18B H18C 109.6 . .
C19B C18B H18D 109.6 . .
C17B C18B H18D 109.6 . .
H18C C18B H18D 108.1 . .
O3B C19B C20B 119.9(5) . .
O3B C19B C18B 121.6(4) . .
C20B C19B C18B 118.3(4) . .
C21B C20B C19B 118.0(4) . .
C21B C20B Si2B 126.9(4) . .
C19B C20B Si2B 115.0(4) . .
C20B C21B C2B 123.7(4) . .
C20B C21B C16B 124.0(4) . .
C2B C21B C16B 112.1(4) . .
Si1B C22B H22D 109.5 . .
Si1B C22B H22E 109.5 . .
H22D C22B H22E 109.5 . .
Si1B C22B H22F 109.5 . .
H22D C22B H22F 109.5 . .
H22E C22B H22F 109.5 . .
Si1B C23B H23D 109.5 . .
Si1B C23B H23E 109.5 . .
H23D C23B H23E 109.5 . .
Si1B C23B H23F 109.5 . .
H23D C23B H23F 109.5 . .
H23E C23B H23F 109.5 . .
Si1B C24B H24D 109.5 . .
Si1B C24B H24E 109.5 . .
H24D C24B H24E 109.5 . .
Si1B C24B H24F 109.5 . .
H24D C24B H24F 109.5 . .
H24E C24B H24F 109.5 . .
Si2B C25B H25D 109.5 . .
Si2B C25B H25E 109.5 . .
H25D C25B H25E 109.5 . .
Si2B C25B H25F 109.5 . .
H25D C25B H25F 109.5 . .
H25E C25B H25F 109.5 . .
Si2B C26B H26D 109.5 . .
Si2B C26B H26E 109.5 . .
H26D C26B H26E 109.5 . .
Si2B C26B H26F 109.5 . .
H26D C26B H26F 109.5 . .
H26E C26B H26F 109.5 . .
Si2B C27B H27D 109.5 . .
Si2B C27B H27E 109.5 . .
H27D C27B H27E 109.5 . .
Si2B C27B H27F 109.5 . .
H27D C27B H27F 109.5 . .
H27E C27B H27F 109.5 . .

loop_
_geom_bond_atom_site_label_1
_geom_bond_atom_site_label_2
_geom_bond_distance
_geom_bond_site_symmetry_2
Si2A C25A 1.861(5) .
Si2A C27A 1.869(5) .
Si2A C26A 1.881(5) .
Si2A C20A 1.901(4) .
Si1A C24A 1.859(7) .
Si1A C23A 1.860(6) .
Si1A C22A 1.865(6) .
Si1A C8A 1.894(4) .
C1A C6A 1.398(5) .
C1A C2A 1.399(5) .
C1A C14A 1.512(5) .
C2A C3A 1.402(5) .
C2A C21A 1.474(5) .
C3A C4A 1.382(6) .
C3A H3A 0.9500 .
C4A C5A 1.379(6) .
C4A H4A 0.9500 .
C5A C6A 1.393(5) .
C5A H5A 0.9500 .
C6A C7A 1.479(5) .
C7A C8A 1.358(6) .
C7A C12A 1.535(5) .
C8A C9A 1.483(6) .
C9A O1A 1.214(6) .
C9A C10A 1.503(6) .
C10A C11A 1.510(7) .
C10A H10A 0.9900 .
C10A H10B 0.9900 .
C11A C12A 1.537(6) .
C11A H11A 0.9900 .
C11A H11B 0.9900 .
C12A C28A 1.536(6) .
C12A C13A 1.552(6) .
C13A C14A 1.537(5) .
C13A H13A 0.9900 .
C13A H13B 0.9900 .
C14A O2A 1.439(5) .
C14A C15A 1.524(5) .
O2A H2A 0.8400 .
C15A C16A 1.530(6) .
C15A H15A 0.9900 .
C15A H15B 0.9900 .
C16A C17A 1.512(6) .
C16A C21A 1.517(5) .
C16A H16A 1.0000 .
C17A C18A 1.512(7) .
C17A H17A 0.9900 .
C17A H17B 0.9900 .
C18A C19A 1.511(7) .
C18A H18A 0.9900 .
C18A H18B 0.9900 .
C19A O3A 1.224(5) .
C19A C20A 1.478(6) .
C20A C21A 1.361(5) .
C22A H22A 0.9800 .
C22A H22B 0.9800 .
C22A H22C 0.9800 .
C23A H23A 0.9800 .
C23A H23B 0.9800 .
C23A H23C 0.9800 .
C24A H24A 0.9800 .
C24A H24B 0.9800 .
C24A H24C 0.9800 .
C25A H25A 0.9800 .
C25A H25B 0.9800 .
C25A H25C 0.9800 .
C26A H26A 0.9800 .
C26A H26B 0.9800 .
C26A H26C 0.9800 .
C27A H27A 0.9800 .
C27A H27B 0.9800 .
C27A H27C 0.9800 .
C28A H28A 0.9800 .
C28A H28B 0.9800 .
C28A H28C 0.9800 .
Si1B C23B 1.851(5) .
Si1B C24B 1.863(7) .
Si1B C22B 1.883(6) .
Si1B C8B 1.893(5) .
Si2B C26B 1.859(6) .
Si2B C25B 1.870(7) .
Si2B C27B 1.873(8) .
Si2B C20B 1.885(5) .
C1B C2B 1.382(7) .
C1B C6B 1.411(6) .
C1B C14B 1.506(7) .
C1B C14C 1.517(4) .
C2B C3B 1.398(7) .
C2B C21B 1.482(7) .
C3B C4B 1.384(8) .
C3B H3B 0.9500 .
C4B C5B 1.369(8) .
C4B H4B 0.9500 .
C5B C6B 1.389(7) .
C5B H5B 0.9500 .
C6B C7B 1.498(7) .
C7B C8B 1.346(6) .
C7B C12B 1.523(7) .
C8B C9B 1.491(6) .
C9B O1B 1.225(6) .
C9B C10B 1.490(7) .
C10B C11B 1.511(8) .
C10B H10C 0.9900 .
C10B H10D 0.9900 .
C11B C12B 1.539(8) .
C11B H11C 0.9900 .
C11B H11D 0.9900 .
C12B C13C 1.497(6) .
C12B C13B 1.514(8) .
C12B C28C 1.538(6) .
C12B C28B 1.549(8) .
C13B C14B 1.523(8) .
C13B H13C 0.9900 .
C13B H13D 0.9900 .
C13B H13E 1.1745 .
C14B O2B 1.432(7) .
C14B C15B 1.526(8) .
O2B H2B 0.83(8) .
O2B H13F 1.0507 .
C15B C16B 1.578(8) .
C15B H15C 0.9900 .
C15B H15D 0.9900 .
C28B H28D 0.9800 .
C28B H28E 0.9800 .
C28B H28F 0.9800 .
C28B H28I 0.5664 .
C13C C14C 1.6628 .
C13C H13E 0.9601 .
C13C H13F 0.9600 .
C14C C15C 1.2774 .
C14C O2C 1.4298 .
O2C H2C 0.8500 .
C15C C16B 1.542(6) .
C15C H15E 0.9600 .
C15C H15F 0.9600 .
C28C H28G 0.9600 .
C28C H28H 0.9601 .
C28C H28I 0.9600 .
C16B C17B 1.476(8) .
C16B C21B 1.504(7) .
C16B H16B 1.0620 .
C16B H16C 1.0169 .
C17B C18B 1.536(9) .
C17B H17C 0.9900 .
C17B H17D 0.9900 .
C18B C19B 1.500(8) .
C18B H18C 0.9900 .
C18B H18D 0.9900 .
C19B O3B 1.236(6) .
C19B C20B 1.475(6) .
C20B C21B 1.351(7) .
C22B H22D 0.9800 .
C22B H22E 0.9800 .
C22B H22F 0.9800 .
C23B H23D 0.9800 .
C23B H23E 0.9800 .
C23B H23F 0.9800 .
C24B H24D 0.9800 .
C24B H24E 0.9800 .
C24B H24F 0.9800 .
C25B H25D 0.9800 .
C25B H25E 0.9800 .
C25B H25F 0.9800 .
C26B H26D 0.9800 .
C26B H26E 0.9800 .
C26B H26F 0.9800 .
C27B H27D 0.9800 .
C27B H27E 0.9800 .
C27B H27F 0.9800 .

loop_
_geom_hbond_atom_site_label_D
_geom_hbond_atom_site_label_H
_geom_hbond_atom_site_label_A
_geom_hbond_distance_DH
_geom_hbond_distance_HA
_geom_hbond_distance_DA
_geom_hbond_angle_DHA
_geom_hbond_site_symmetry_A
O2A H2A O3B 0.84 2.02 2.837(4) 165.5 4_566
O2B H2B O1B 0.83(8) 1.98(8) 2.815(6) 176(8) 2_545
O2C H2C O1B 0.85 1.70 2.548(4) 179.8 2_545
C4A H4A O3A 0.95 2.53 3.261(5) 133.8 2_655
C4B H4B O2A 0.95 2.36 3.076(6) 131.6 .
C24A H24A O1A 0.98 2.48 3.057(7) 117.6 .
C24B H24F O1B 0.98 2.39 3.006(10) 120.5 .
C26A H26C O3A 0.98 2.48 3.061(8) 117.6 .
C27B H27F O3B 0.98 2.57 2.983(9) 105.1 .

loop_
_geom_torsion_atom_site_label_1
_geom_torsion_atom_site_label_2
_geom_torsion_atom_site_label_3
_geom_torsion_atom_site_label_4
_geom_torsion
_geom_torsion_site_symmetry_1
_geom_torsion_site_symmetry_2
_geom_torsion_site_symmetry_3
_geom_torsion_site_symmetry_4
C6A C1A C2A C3A 3.1(6) . . . .
C14A C1A C2A C3A -170.8(4) . . . .
C6A C1A C2A C21A 175.1(4) . . . .
C14A C1A C2A C21A 1.2(6) . . . .
C1A C2A C3A C4A -0.1(6) . . . .
C21A C2A C3A C4A -172.3(4) . . . .
C2A C3A C4A C5A -2.4(7) . . . .
C3A C4A C5A C6A 1.9(7) . . . .
C4A C5A C6A C1A 1.0(7) . . . .
C4A C5A C6A C7A 177.1(4) . . . .
C2A C1A C6A C5A -3.5(6) . . . .
C14A C1A C6A C5A 170.7(4) . . . .
C2A C1A C6A C7A -179.8(4) . . . .
C14A C1A C6A C7A -5.5(5) . . . .
C5A C6A C7A C8A 51.7(6) . . . .
C1A C6A C7A C8A -132.1(4) . . . .
C5A C6A C7A C12A -127.0(4) . . . .
C1A C6A C7A C12A 49.2(5) . . . .
C6A C7A C8A C9A -170.9(4) . . . .
C12A C7A C8A C9A 7.8(6) . . . .
C6A C7A C8A Si1A 9.4(6) . . . .
C12A C7A C8A Si1A -172.0(3) . . . .
C24A Si1A C8A C7A 135.5(4) . . . .
C23A Si1A C8A C7A -103.5(5) . . . .
C22A Si1A C8A C7A 19.9(5) . . . .
C24A Si1A C8A C9A -44.2(4) . . . .
C23A Si1A C8A C9A 76.7(4) . . . .
C22A Si1A C8A C9A -159.9(4) . . . .
C7A C8A C9A O1A 165.0(4) . . . .
Si1A C8A C9A O1A -15.2(6) . . . .
C7A C8A C9A C10A -12.6(6) . . . .
Si1A C8A C9A C10A 167.2(3) . . . .
O1A C9A C10A C11A 165.6(5) . . . .
C8A C9A C10A C11A -16.8(6) . . . .
C9A C10A C11A C12A 49.7(5) . . . .
C8A C7A C12A C28A -94.1(5) . . . .
C6A C7A C12A C28A 84.6(4) . . . .
C8A C7A C12A C11A 24.8(5) . . . .
C6A C7A C12A C11A -156.5(3) . . . .
C8A C7A C12A C13A 147.3(4) . . . .
C6A C7A C12A C13A -33.9(5) . . . .
C10A C11A C12A C7A -52.4(5) . . . .
C10A C11A C12A C28A 65.6(5) . . . .
C10A C11A C12A C13A -175.8(4) . . . .
C7A C12A C13A C14A -19.0(5) . . . .
C28A C12A C13A C14A -137.7(4) . . . .
C11A C12A C13A C14A 102.7(4) . . . .
C6A C1A C14A O2A 68.0(4) . . . .
C2A C1A C14A O2A -117.9(4) . . . .
C6A C1A C14A C15A -171.0(4) . . . .
C2A C1A C14A C15A 3.1(5) . . . .
C6A C1A C14A C13A -47.5(5) . . . .
C2A C1A C14A C13A 126.6(4) . . . .
C12A C13A C14A O2A -55.8(4) . . . .
C12A C13A C14A C1A 59.2(4) . . . .
C12A C13A C14A C15A -177.1(3) . . . .
O2A C14A C15A C16A 144.9(3) . . . .
C1A C14A C15A C16A 25.2(5) . . . .
C13A C14A C15A C16A -94.5(4) . . . .
C14A C15A C16A C17A -178.2(4) . . . .
C14A C15A C16A C21A -55.4(5) . . . .
C21A C16A C17A C18A 41.5(6) . . . .
C15A C16A C17A C18A 161.2(4) . . . .
C16A C17A C18A C19A -57.1(6) . . . .
C17A C18A C19A O3A -150.0(5) . . . .
C17A C18A C19A C20A 36.0(7) . . . .
O3A C19A C20A C21A -171.9(5) . . . .
C18A C19A C20A C21A 2.1(7) . . . .
O3A C19A C20A Si2A 6.7(6) . . . .
C18A C19A C20A Si2A -179.3(4) . . . .
C25A Si2A C20A C21A -14.8(5) . . . .
C27A Si2A C20A C21A 108.5(4) . . . .
C26A Si2A C20A C21A -131.8(4) . . . .
C25A Si2A C20A C19A 166.8(4) . . . .
C27A Si2A C20A C19A -69.9(4) . . . .
C26A Si2A C20A C19A 49.7(4) . . . .
C19A C20A C21A C2A 159.3(4) . . . .
Si2A C20A C21A C2A -19.1(6) . . . .
C19A C20A C21A C16A -19.5(6) . . . .
Si2A C20A C21A C16A 162.2(3) . . . .
C1A C2A C21A C20A 148.1(4) . . . .
C3A C2A C21A C20A -39.9(6) . . . .
C1A C2A C21A C16A -33.0(5) . . . .
C3A C2A C21A C16A 139.0(4) . . . .
C17A C16A C21A C20A -3.2(6) . . . .
C15A C16A C21A C20A -123.5(4) . . . .
C17A C16A C21A C2A 178.0(4) . . . .
C15A C16A C21A C2A 57.6(4) . . . .
C6B C1B C2B C3B -1.1(8) . . . .
C14B C1B C2B C3B 170.3(6) . . . .
C14C C1B C2B C3B 167.7(5) . . . .
C6B C1B C2B C21B -173.7(5) . . . .
C14B C1B C2B C21B -2.3(8) . . . .
C14C C1B C2B C21B -4.9(7) . . . .
C1B C2B C3B C4B 0.8(10) . . . .
C21B C2B C3B C4B 173.5(6) . . . .
C2B C3B C4B C5B -0.7(11) . . . .
C3B C4B C5B C6B 0.8(11) . . . .
C4B C5B C6B C1B -1.1(9) . . . .
C4B C5B C6B C7B -175.7(6) . . . .
C2B C1B C6B C5B 1.2(8) . . . .
C14B C1B C6B C5B -171.0(5) . . . .
C14C C1B C6B C5B -165.6(4) . . . .
C2B C1B C6B C7B 176.0(5) . . . .
C14B C1B C6B C7B 3.8(6) . . . .
C14C C1B C6B C7B 9.2(7) . . . .
C5B C6B C7B C8B -41.6(8) . . . .
C1B C6B C7B C8B 143.6(5) . . . .
C5B C6B C7B C12B 129.0(6) . . . .
C1B C6B C7B C12B -45.7(6) . . . .
C6B C7B C8B C9B 164.7(5) . . . .
C12B C7B C8B C9B -4.8(8) . . . .
C6B C7B C8B Si1B -14.3(8) . . . .
C12B C7B C8B Si1B 176.1(4) . . . .
C23B Si1B C8B C7B 102.9(5) . . . .
C24B Si1B C8B C7B -136.6(6) . . . .
C22B Si1B C8B C7B -19.6(6) . . . .
C23B Si1B C8B C9B -76.2(4) . . . .
C24B Si1B C8B C9B 44.3(5) . . . .
C22B Si1B C8B C9B 161.4(4) . . . .
C7B C8B C9B O1B -162.8(5) . . . .
Si1B C8B C9B O1B 16.4(7) . . . .
C7B C8B C9B C10B 16.6(8) . . . .
Si1B C8B C9B C10B -164.3(5) . . . .
O1B C9B C10B C11B -170.0(6) . . . .
C8B C9B C10B C11B 10.7(9) . . . .
C9B C10B C11B C12B -47.0(8) . . . .
C8B C7B C12B C13C -125.1(5) . . . .
C6B C7B C12B C13C 64.2(5) . . . .
C8B C7B C12B C13B -159.7(5) . . . .
C6B C7B C12B C13B 29.6(7) . . . .
C8B C7B C12B C28C 108.3(6) . . . .
C6B C7B C12B C28C -62.4(6) . . . .
C8B C7B C12B C11B -31.4(8) . . . .
C6B C7B C12B C11B 157.9(5) . . . .
C8B C7B C12B C28B 80.9(6) . . . .
C6B C7B C12B C28B -89.8(5) . . . .
C10B C11B C12B C13C 153.5(5) . . . .
C10B C11B C12B C13B -176.1(5) . . . .
C10B C11B C12B C7B 56.2(7) . . . .
C10B C11B C12B C28C -83.0(6) . . . .
C10B C11B C12B C28B -52.7(6) . . . .
C13C C12B C13B C14B -45.3(4) . . . .
C7B C12B C13B C14B 23.2(7) . . . .
C28C C12B C13B C14B 139.9(5) . . . .
C11B C12B C13B C14B -102.2(6) . . . .
C28B C12B C13B C14B 137.0(5) . . . .
C2B C1B C14B O2B 123.3(6) . . . .
C6B C1B C14B O2B -64.9(6) . . . .
C14C C1B C14B O2B 133.5(11) . . . .
C2B C1B C14B C13B -122.3(6) . . . .
C6B C1B C14B C13B 49.4(6) . . . .
C14C C1B C14B C13B -112.2(10) . . . .
C2B C1B C14B C15B 0.1(7) . . . .
C6B C1B C14B C15B 171.8(4) . . . .
C14C C1B C14B C15B 10.3(6) . . . .
C12B C13B C14B O2B 55.6(6) . . . .
C12B C13B C14B C1B -63.4(6) . . . .
C12B C13B C14B C15B 175.9(5) . . . .
O2B C14B C15B C16B -153.3(5) . . . .
C1B C14B C15B C16B -29.0(6) . . . .
C13B C14B C15B C16B 89.3(6) . . . .
C13B C12B C13C C14C 55.5(4) . . . .
C7B C12B C13C C14C -65.1(4) . . . .
C28C C12B C13C C14C 61.4(4) . . . .
C11B C12B C13C C14C -174.3(2) . . . .
C28B C12B C13C C14C 59.7(9) . . . .
C2B C1B C14C C15C -53.0(4) . . . .
C6B C1B C14C C15C 114.7(4) . . . .
C14B C1B C14C C15C 136.0(9) . . . .
C2B C1B C14C O2C 59.8(4) . . . .
C6B C1B C14C O2C -132.6(4) . . . .
C14B C1B C14C O2C -111.3(9) . . . .
C2B C1B C14C C13C -168.7(4) . . . .
C6B C1B C14C C13C -1.0(5) . . . .
C14B C1B C14C C13C 20.2(9) . . . .
C12B C13C C14C C15C -78.7(2) . . . .
C12B C13C C14C O2C 151.0(2) . . . .
C12B C13C C14C C1B 34.2(3) . . . .
O2C C14C C15C C16B -35.3(2) . . . .
C1B C14C C15C C16B 76.5(3) . . . .
C13C C14C C15C C16B -175.3(2) . . . .
C14C C15C C16B C17B 121.6(7) . . . .
C14C C15C C16B C21B -44.3(5) . . . .
C14C C15C C16B C15B 45.7(3) . . . .
C14B C15B C16B C17B -179.2(5) . . . .
C14B C15B C16B C21B 57.7(6) . . . .
C14B C15B C16B C15C -48.2(4) . . . .
C21B C16B C17B C18B -43.3(8) . . . .
C15C C16B C17B C18B 150.8(6) . . . .
C15B C16B C17B C18B -162.2(6) . . . .
C16B C17B C18B C19B 56.5(8) . . . .
C17B C18B C19B O3B 151.9(6) . . . .
C17B C18B C19B C20B -32.9(8) . . . .
O3B C19B C20B C21B 171.3(5) . . . .
C18B C19B C20B C21B -4.0(8) . . . .
O3B C19B C20B Si2B -11.6(7) . . . .
C18B C19B C20B Si2B 173.1(4) . . . .
C26B Si2B C20B C21B -107.1(5) . . . .
C25B Si2B C20B C21B 20.8(6) . . . .
C27B Si2B C20B C21B 134.1(5) . . . .
C26B Si2B C20B C19B 76.1(5) . . . .
C25B Si2B C20B C19B -156.0(5) . . . .
C27B Si2B C20B C19B -42.6(5) . . . .
C19B C20B C21B C2B -155.1(5) . . . .
Si2B C20B C21B C2B 28.2(8) . . . .
C19B C20B C21B C16B 19.4(8) . . . .
Si2B C20B C21B C16B -157.3(5) . . . .
C1B C2B C21B C20B -151.4(5) . . . .
C3B C2B C21B C20B 36.0(9) . . . .
C1B C2B C21B C16B 33.6(7) . . . .
C3B C2B C21B C16B -139.1(6) . . . .
C17B C16B C21B C20B 5.5(9) . . . .
C15C C16B C21B C20B 174.5(5) . . . .
C15B C16B C21B C20B 127.9(6) . . . .
C17B C16B C21B C2B -179.5(6) . . . .
C15C C16B C21B C2B -10.5(7) . . . .
C15B C16B C21B C2B -57.0(6) . . . .
